data_2206888
loop_
_publ_author_name
'Nichol, Gary S.'
'Clegg, William'

_publ_section_title
;
 Malonamide: an orthorhombic polymorph
;
_journal_coeditor_code BT6746
_journal_issue 10
_journal_name_full 'Acta Crystallographica Section E'
_journal_page_first o3427
_journal_page_last o3429
_journal_paper_doi 10.1107/S1600536805030540
_journal_volume 61
_journal_year 2005
_chemical_formula_iupac 'C3 H6 N2 O2'
_chemical_formula_moiety 'C3 H6 N2 O2'
_chemical_formula_sum 'C3 H6 N2 O2'
_chemical_formula_weight 102.10
_chemical_name_common Malonamide
_chemical_name_systematic Malonamide
_space_group_IT_number 60
_symmetry_cell_setting orthorhombic
_symmetry_space_group_name_Hall '-P 2n 2ab'
_symmetry_space_group_name_H-M 'P b c n'
_atom_sites_solution_hydrogens difmap
_atom_sites_solution_primary direct
_atom_sites_solution_secondary difmap
_audit_creation_method SHELXL-97
_cell_angle_alpha 90.00
_cell_angle_beta 90.00
_cell_angle_gamma 90.00
_cell_formula_units_Z 4
_cell_length_a 5.3602(9)
_cell_length_b 7.5178(8)
_cell_length_c 11.791(2)
_cell_measurement_reflns_used 6050
_cell_measurement_temperature 150(2)
_cell_measurement_theta_max 27.5
_cell_measurement_theta_min 2.5
_cell_volume 475.14(12)
_computing_cell_refinement 'EvalCCD (Duisenberg et al., 2003)'
_computing_data_collection 'COLLECT (Nonius, 1998)'
_computing_data_reduction EvalCCD
_computing_molecular_graphics
;
DIAMOND3 (Brandenburg & Putz, 2004) and  MERCURY (Version 1.3; Bruno et
al., 2002)
;
_computing_publication_material 'Bruker SHELXTL and local programs'
_computing_structure_refinement SHELXTL
_computing_structure_solution 'SHELXTL (Sheldrick, 2001)'
_diffrn_ambient_temperature 150(2)
_diffrn_measured_fraction_theta_full 0.996
_diffrn_measured_fraction_theta_max 0.996
_diffrn_measurement_device_type 'Nonius KappaCCD'
_diffrn_measurement_method '\f and \w'
_diffrn_radiation_monochromator graphite
_diffrn_radiation_source 'sealed tube'
_diffrn_radiation_type MoK\a
_diffrn_radiation_wavelength 0.71073
_diffrn_reflns_av_R_equivalents 0.0212
_diffrn_reflns_av_sigmaI/netI 0.0089
_diffrn_reflns_limit_h_max 6
_diffrn_reflns_limit_h_min -6
_diffrn_reflns_limit_k_max 9
_diffrn_reflns_limit_k_min -9
_diffrn_reflns_limit_l_max 15
_diffrn_reflns_limit_l_min -15
_diffrn_reflns_number 8872
_diffrn_reflns_theta_full 27.50
_diffrn_reflns_theta_max 27.50
_diffrn_reflns_theta_min 4.67
_diffrn_standards_number 0
_exptl_absorpt_coefficient_mu 0.120
_exptl_absorpt_correction_T_max 0.970
_exptl_absorpt_correction_T_min 0.911
_exptl_absorpt_correction_type multi-scan
_exptl_absorpt_process_details '(SADABS; Sheldrick, 2003)'
_exptl_crystal_colour colourless
_exptl_crystal_density_diffrn 1.427
_exptl_crystal_density_method 'not measured'
_exptl_crystal_description 'block cut from large plate'
_exptl_crystal_F_000 216
_exptl_crystal_size_max 0.42
_exptl_crystal_size_mid 0.36
_exptl_crystal_size_min 0.26
_refine_diff_density_max 0.305
_refine_diff_density_min -0.196
_refine_ls_extinction_coef 0.077(17)
_refine_ls_extinction_expression Fc^*^=kFc[1+0.001xFc^2^\l^3^/sin(2\q)]^-1/4^
_refine_ls_extinction_method SHELXL97
_refine_ls_goodness_of_fit_ref 1.111
_refine_ls_hydrogen_treatment refxyz
_refine_ls_matrix_type full
_refine_ls_number_parameters 43
_refine_ls_number_reflns 539
_refine_ls_number_restraints 0
_refine_ls_restrained_S_all 1.111
_refine_ls_R_factor_all 0.0338
_refine_ls_R_factor_gt 0.0306
_refine_ls_shift/su_max 0.000
_refine_ls_shift/su_mean 0.000
_refine_ls_structure_factor_coef Fsqd
_refine_ls_weighting_details 'calc w = 1/[\s^2^(Fo^2^)+(0.0412P)^2^+0.1866P] where P = (Fo^2^+2Fc^2^)/3'
_refine_ls_weighting_scheme calc
_refine_ls_wR_factor_gt 0.0807
_refine_ls_wR_factor_ref 0.0829
_reflns_number_gt 490
_reflns_number_total 539
_reflns_threshold_expression I>2\s(I)
_cod_data_source_file bt6746.cif
_cod_data_source_block I
_cod_database_code 2206888

loop_
_symmetry_equiv_pos_as_xyz
'x, y, z'
'-x+1/2, -y+1/2, z+1/2'
'-x, y, -z+1/2'
'x+1/2, -y+1/2, -z'
'-x, -y, -z'
'x-1/2, y-1/2, -z-1/2'
'x, -y, z-1/2'
'-x-1/2, y-1/2, z'

loop_
_atom_site_label
_atom_site_fract_x
_atom_site_fract_y
_atom_site_fract_z
_atom_site_U_iso_or_equiv
_atom_site_adp_type
_atom_site_calc_flag
_atom_site_refinement_flags
_atom_site_occupancy
_atom_site_type_symbol
O 0.06613(15) 0.25831(10) 0.37641(7) 0.0222(3) Uani d . 1 O
N -0.2702(2) 0.08531(14) 0.40865(9) 0.0250(3) Uani d . 1 N
H1N -0.313(3) 0.1499(19) 0.4686(14) 0.030 Uiso d . 1 H
H2N -0.355(3) -0.005(3) 0.3895(13) 0.030 Uiso d . 1 H
C1 -0.06739(19) 0.12942(13) 0.35078(8) 0.0161(3) Uani d . 1 C
C2 0.0000 0.01335(19) 0.2500 0.0161(4) Uani d S 1 C
H2 0.136(3) -0.0629(16) 0.2721(11) 0.019 Uiso d . 1 H

loop_
_atom_site_aniso_label
_atom_site_aniso_U_11
_atom_site_aniso_U_22
_atom_site_aniso_U_33
_atom_site_aniso_U_12
_atom_site_aniso_U_13
_atom_site_aniso_U_23
O 0.0269(5) 0.0211(5) 0.0187(5) -0.0057(3) 0.0001(3) -0.0038(3)
N 0.0295(6) 0.0226(5) 0.0228(5) -0.0060(4) 0.0109(4) -0.0065(4)
C1 0.0200(5) 0.0152(5) 0.0131(5) 0.0013(4) -0.0008(4) 0.0014(3)
C2 0.0195(7) 0.0142(7) 0.0144(6) 0.000 0.0012(5) 0.000

loop_
_atom_type_symbol
_atom_type_description
_atom_type_scat_dispersion_real
_atom_type_scat_dispersion_imag
_atom_type_scat_source
C C 0.0033 0.0016 'International Tables Vol C Tables 4.2.6.8 and 6.1.1.4'
H H 0.0000 0.0000 'International Tables Vol C Tables 4.2.6.8 and 6.1.1.4'
N N 0.0061 0.0033 'International Tables Vol C Tables 4.2.6.8 and 6.1.1.4'
O O 0.0106 0.0060 'International Tables Vol C Tables 4.2.6.8 and 6.1.1.4'

loop_
_geom_angle_atom_site_label_1
_geom_angle_atom_site_label_2
_geom_angle_atom_site_label_3
_geom_angle_site_symmetry_1
_geom_angle_site_symmetry_3
_geom_angle
H1N N H2N . . 120.8(15)
H1N N C1 . . 119.0(10)
H2N N C1 . . 120.1(11)
O C1 N . . 122.85(10)
O C1 C2 . . 120.12(9)
N C1 C2 . . 117.02(9)
C1 C2 C1 . 3 109.82(12)
C1 C2 H2 . . 108.1(8)
C1 C2 H2 3 . 112.0(8)

loop_
_geom_bond_atom_site_label_1
_geom_bond_atom_site_label_2
_geom_bond_distance
_geom_bond_publ_flag
O C1 1.2420(13) y
N H1N 0.887(16) ?
N H2N 0.846(19) ?
N C1 1.3257(14) y
C1 C2 1.5178(13) y
C2 H2 0.963(13) ?

loop_
_geom_hbond_atom_site_label_D
_geom_hbond_atom_site_label_H
_geom_hbond_atom_site_label_A
_geom_hbond_site_symmetry_A
_geom_hbond_distance_DH
_geom_hbond_distance_HA
_geom_hbond_distance_DA
_geom_hbond_angle_DHA
_geom_hbond_publ_flag
N H1N O 4_456 0.887(16) 2.058(17) 2.9282(13) 166.4(13) y
N H2N O 8 0.846(19) 2.116(19) 2.9502(14) 168.7(15) y

loop_
_geom_torsion_atom_site_label_1
_geom_torsion_atom_site_label_2
_geom_torsion_atom_site_label_3
_geom_torsion_atom_site_label_4
_geom_torsion_site_symmetry_4
_geom_torsion
_geom_torsion_publ_flag
O C1 C2 C1 3 -45.99(8) y
N C1 C2 C1 3 134.54(10) y

loop_
_cod_related_entry_id
_cod_related_entry_database
_cod_related_entry_code
1 ChemSpider 7623
